data_4083298
loop_
_publ_author_name
'Zhang, Xiaolei'
'Zou, Xiaodong'
'Yan, Hong'

_publ_section_title
;
 Synthesis of Boron-Fused 1,4-Dithiin via Cobalt-Mediated Disulfuration of
 Alkyne at theo-Carborane-9,12-dithiolate Unit
;
_journal_issue 10
_journal_name_full Organometallics
_journal_page_first 2661
_journal_paper_doi 10.1021/om500411b
_journal_volume 33
_journal_year 2014
_chemical_formula_sum 'C6 H14 B10 Co0 O2 S2'
_chemical_formula_weight 290.39
_chemical_name_systematic
; 
 ? 
;
_space_group_IT_number 14
_symmetry_cell_setting monoclinic
_symmetry_space_group_name_Hall '-P 2yn'
_symmetry_space_group_name_H-M 'P 1 21/n 1'
_atom_sites_solution_hydrogens geom
_atom_sites_solution_primary direct
_atom_sites_solution_secondary difmap
_audit_creation_method SHELXL-97
_cell_angle_alpha 90.00
_cell_angle_beta 95.628(5)
_cell_angle_gamma 90.00
_cell_formula_units_Z 4
_cell_length_a 7.386(3)
_cell_length_b 17.219(6)
_cell_length_c 11.397(4)
_cell_measurement_temperature 296(2)
_cell_volume 1442.5(9)
_computing_structure_refinement 'SHELXL-97 (Sheldrick, 1997)'
_computing_structure_solution 'SHELXS-97 (Sheldrick, 1990)'
_diffrn_ambient_temperature 296(2)
_diffrn_measured_fraction_theta_full 1.000
_diffrn_measured_fraction_theta_max 1.000
_diffrn_radiation_monochromator graphite
_diffrn_radiation_source 'fine-focus sealed tube'
_diffrn_radiation_type MoK\a
_diffrn_radiation_wavelength 0.71073
_diffrn_reflns_av_R_equivalents 0.1046
_diffrn_reflns_av_sigmaI/netI 0.0802
_diffrn_reflns_limit_h_max 9
_diffrn_reflns_limit_h_min -7
_diffrn_reflns_limit_k_max 17
_diffrn_reflns_limit_k_min -21
_diffrn_reflns_limit_l_max 14
_diffrn_reflns_limit_l_min -11
_diffrn_reflns_number 7792
_diffrn_reflns_theta_full 25.99
_diffrn_reflns_theta_max 25.99
_diffrn_reflns_theta_min 2.15
_exptl_absorpt_coefficient_mu 0.353
_exptl_crystal_density_diffrn 1.337
_exptl_crystal_density_method 'not measured'
_exptl_crystal_F_000 592
_refine_diff_density_max 0.536
_refine_diff_density_min -0.211
_refine_diff_density_rms 0.066
_refine_ls_extinction_method none
_refine_ls_goodness_of_fit_ref 0.953
_refine_ls_hydrogen_treatment mixed
_refine_ls_matrix_type full
_refine_ls_number_parameters 186
_refine_ls_number_reflns 2824
_refine_ls_number_restraints 1
_refine_ls_restrained_S_all 0.953
_refine_ls_R_factor_all 0.0720
_refine_ls_R_factor_gt 0.0540
_refine_ls_shift/su_max 0.022
_refine_ls_shift/su_mean 0.001
_refine_ls_structure_factor_coef Fsqd
_refine_ls_weighting_details 'calc w=1/[\s^2^(Fo^2^)+(0.0750P)^2^+0.0000P] where P=(Fo^2^+2Fc^2^)/3'
_refine_ls_weighting_scheme calc
_refine_ls_wR_factor_gt 0.1410
_refine_ls_wR_factor_ref 0.1507
_reflns_number_gt 1940
_reflns_number_total 2824
_reflns_threshold_expression >2sigma(I)
_cod_data_source_file om500411b_si_002.cif
_cod_data_source_block 2101221D
_cod_depositor_comments
;
The following automatic conversions were performed:

'_symmetry_cell_setting' value 'Monoclinic' changed to 'monoclinic'
according to
/usr/data/users/saulius/crontab/automatic-downloads/rss-feeds/ACS/lib/dictionaries/cif_core.dic
dictionary named 'cif_core.dic' version 2.4.2 from 2011-04-26.

Automatic conversion script
Id: cif_fix_values 2281 2013-09-26 08:29:07Z andrius 

 Adding full bibliography for 4083297--4083306.cif.
;
_cod_original_cell_volume 1442.6(9)
_cod_original_sg_symbol_H-M P2(1)/n
_cod_database_code 4083298

loop_
_symmetry_equiv_pos_as_xyz
'x, y, z'
'-x+1/2, y+1/2, -z+1/2'
'-x, -y, -z'
'x-1/2, -y-1/2, z-1/2'

loop_
_atom_site_label
_atom_site_type_symbol
_atom_site_fract_x
_atom_site_fract_y
_atom_site_fract_z
_atom_site_U_iso_or_equiv
_atom_site_adp_type
_atom_site_occupancy
_atom_site_symmetry_multiplicity
_atom_site_calc_flag
_atom_site_refinement_flags
S2 S 0.49032(12) 0.14619(4) 0.28413(7) 0.0622(3) Uani 1 1 d .
S1 S 0.79595(11) -0.01056(4) 0.20210(6) 0.0501(3) Uani 1 1 d .
O1 O 0.3055(3) -0.05254(11) 0.38227(18) 0.0639(6) Uani 1 1 d .
B9 B 0.7917(4) 0.08577(17) 0.1285(2) 0.0394(7) Uani 1 1 d .
B12 B 0.6442(4) 0.15911(16) 0.1674(3) 0.0407(7) Uani 1 1 d .
O2 O 0.2433(3) 0.07034(12) 0.42370(19) 0.0656(6) Uani 1 1 d .
C3 C 0.5985(4) -0.01085(15) 0.2745(2) 0.0449(7) Uani 1 1 d D
C5 C 0.3313(4) 0.02380(16) 0.3755(2) 0.0466(7) Uani 1 1 d .
C4 C 0.4844(4) 0.04443(15) 0.3055(2) 0.0436(7) Uani 1 1 d .
C6 C 0.1623(5) -0.07801(18) 0.4505(3) 0.0678(9) Uani 1 1 d .
H6A H 0.1803 -0.0558 0.5281 0.102 Uiso 1 1 calc R
H6B H 0.1644 -0.1336 0.4564 0.102 Uiso 1 1 calc R
H6C H 0.0469 -0.0615 0.4126 0.102 Uiso 1 1 calc R
B8 B 0.6003(5) 0.11212(19) 0.0267(3) 0.0475(8) Uani 1 1 d .
H8 H 0.4834 0.0733 0.0054 0.057 Uiso 1 1 calc R
C2 C 0.7664(5) 0.25165(17) -0.0013(3) 0.0612(9) Uani 1 1 d .
H2 H 0.7578 0.3084 -0.0459 0.073 Uiso 1 1 calc R
B7 B 0.5719(5) 0.21362(19) 0.0379(3) 0.0526(9) Uani 1 1 d .
H7 H 0.4375 0.2414 0.0232 0.063 Uiso 1 1 calc R
B4 B 0.9884(5) 0.1298(2) 0.0811(3) 0.0579(9) Uani 1 1 d .
H4 H 1.1236 0.1024 0.0931 0.070 Uiso 1 1 calc R
C1 C 0.9064(5) 0.18307(19) -0.0375(3) 0.0688(10) Uani 1 1 d .
H1 H 0.9967 0.1921 -0.1075 0.083 Uiso 1 1 calc R
B11 B 0.7469(5) 0.25015(19) 0.1454(3) 0.0564(10) Uani 1 1 d .
H11 H 0.7249 0.3013 0.2002 0.068 Uiso 1 1 calc R
B10 B 0.8841(5) 0.17121(19) 0.1992(3) 0.0508(8) Uani 1 1 d .
H10 H 0.9518 0.1707 0.2896 0.061 Uiso 1 1 calc R
B5 B 0.8121(5) 0.09355(19) -0.0248(3) 0.0520(9) Uani 1 1 d .
H5 H 0.8344 0.0429 -0.0805 0.062 Uiso 1 1 calc R
B6 B 0.6790(6) 0.1728(2) -0.0790(3) 0.0617(10) Uani 1 1 d .
H6 H 0.6171 0.1746 -0.1708 0.074 Uiso 1 1 calc R
B3 B 0.9588(6) 0.2323(2) 0.0909(4) 0.0669(11) Uani 1 1 d .
H3 H 1.0745 0.2723 0.1077 0.080 Uiso 1 1 calc R
H3A H 0.559(4) -0.0647(11) 0.297(2) 0.061(8) Uiso 1 1 d D

loop_
_atom_site_aniso_label
_atom_site_aniso_U_11
_atom_site_aniso_U_22
_atom_site_aniso_U_33
_atom_site_aniso_U_23
_atom_site_aniso_U_13
_atom_site_aniso_U_12
S2 0.0891(7) 0.0301(4) 0.0766(6) -0.0006(3) 0.0540(5) 0.0025(3)
S1 0.0611(5) 0.0370(4) 0.0553(5) 0.0093(3) 0.0211(4) 0.0127(3)
O1 0.0752(16) 0.0364(12) 0.0862(15) 0.0056(11) 0.0387(12) -0.0070(10)
B9 0.0473(19) 0.0332(16) 0.0399(16) -0.0013(13) 0.0151(14) 0.0027(13)
B12 0.057(2) 0.0242(15) 0.0440(17) -0.0018(12) 0.0210(15) 0.0002(13)
O2 0.0779(16) 0.0438(12) 0.0828(14) 0.0001(11) 0.0461(13) -0.0025(11)
C3 0.0550(18) 0.0332(15) 0.0483(16) 0.0040(12) 0.0151(14) -0.0023(12)
C5 0.0556(19) 0.0360(15) 0.0501(16) 0.0015(13) 0.0154(14) -0.0042(13)
C4 0.0575(18) 0.0313(14) 0.0446(15) 0.0019(12) 0.0181(13) -0.0011(12)
C6 0.068(2) 0.0506(19) 0.089(2) 0.0156(17) 0.0276(18) -0.0107(16)
B8 0.058(2) 0.0343(17) 0.0497(19) -0.0027(14) 0.0023(16) 0.0041(15)
C2 0.092(3) 0.0363(16) 0.0609(18) 0.0131(14) 0.0353(17) 0.0044(15)
B7 0.063(2) 0.0357(18) 0.061(2) 0.0082(16) 0.0169(18) 0.0112(15)
B4 0.052(2) 0.054(2) 0.071(2) 0.0104(18) 0.0252(18) 0.0032(17)
C1 0.102(3) 0.0485(19) 0.063(2) 0.0098(15) 0.0445(19) 0.0080(18)
B11 0.081(3) 0.0322(17) 0.062(2) -0.0053(15) 0.0360(19) -0.0086(16)
B10 0.061(2) 0.0420(19) 0.0507(19) -0.0031(15) 0.0105(16) -0.0122(16)
B5 0.079(3) 0.0404(18) 0.0402(17) 0.0001(14) 0.0216(17) 0.0072(16)
B6 0.095(3) 0.046(2) 0.0457(19) 0.0055(16) 0.0131(19) 0.0130(19)
B3 0.071(3) 0.055(2) 0.079(3) -0.005(2) 0.031(2) -0.0222(19)

loop_
_atom_type_symbol
_atom_type_description
_atom_type_scat_dispersion_real
_atom_type_scat_dispersion_imag
_atom_type_scat_source
C C 0.0033 0.0016 'International Tables Vol C Tables 4.2.6.8 and 6.1.1.4'
H H 0.0000 0.0000 'International Tables Vol C Tables 4.2.6.8 and 6.1.1.4'
B B 0.0013 0.0007 'International Tables Vol C Tables 4.2.6.8 and 6.1.1.4'
O O 0.0106 0.0060 'International Tables Vol C Tables 4.2.6.8 and 6.1.1.4'
S S 0.1246 0.1234 'International Tables Vol C Tables 4.2.6.8 and 6.1.1.4'
Co Co 0.3494 0.9721 'International Tables Vol C Tables 4.2.6.8 and 6.1.1.4'

loop_
_geom_angle_atom_site_label_1
_geom_angle_atom_site_label_2
_geom_angle_atom_site_label_3
_geom_angle
C4 S2 B12 104.11(12)
C3 S1 B9 103.77(13)
C5 O1 C6 116.6(2)
B12 B9 B4 108.5(2)
B12 B9 B5 108.0(2)
B4 B9 B5 61.0(2)
B12 B9 B10 60.71(19)
B4 B9 B10 59.65(19)
B5 B9 B10 108.5(2)
B12 B9 B8 60.81(18)
B4 B9 B8 108.2(2)
B5 B9 B8 58.81(19)
B10 B9 B8 109.0(2)
B12 B9 S1 120.86(18)
B4 B9 S1 122.8(2)
B5 B9 S1 120.86(19)
B10 B9 S1 123.0(2)
B8 B9 S1 119.6(2)
B9 B12 B11 108.5(2)
B9 B12 B7 108.2(2)
B11 B12 B7 61.02(19)
B9 B12 B10 60.44(18)
B11 B12 B10 59.66(19)
B7 B12 B10 108.5(2)
B9 B12 B8 60.82(17)
B11 B12 B8 108.4(2)
B7 B12 B8 59.08(17)
B10 B12 B8 108.8(2)
B9 B12 S2 122.48(19)
B11 B12 S2 120.73(19)
B7 B12 S2 120.2(2)
B10 B12 S2 122.4(2)
B8 B12 S2 121.2(2)
C4 C3 S1 134.3(2)
C4 C3 H3A 112.3(16)
S1 C3 H3A 113.4(16)
O2 C5 O1 123.1(3)
O2 C5 C4 124.1(3)
O1 C5 C4 112.8(2)
C3 C4 C5 120.1(2)
C3 C4 S2 129.9(2)
C5 C4 S2 109.89(19)
O1 C6 H6A 109.5
O1 C6 H6B 109.5
H6A C6 H6B 109.5
O1 C6 H6C 109.5
H6A C6 H6C 109.5
H6B C6 H6C 109.5
B6 B8 B5 60.5(2)
B6 B8 B7 60.37(19)
B5 B8 B7 108.7(2)
B6 B8 B12 107.7(2)
B5 B8 B12 107.0(2)
B7 B8 B12 60.15(18)
B6 B8 B9 107.7(3)
B5 B8 B9 59.94(18)
B7 B8 B9 107.1(2)
B12 B8 B9 58.37(17)
B6 B8 H8 121.4
B5 B8 H8 121.5
B7 B8 H8 121.4
B12 B8 H8 122.6
B9 B8 H8 122.7
C1 C2 B7 111.2(2)
C1 C2 B11 110.7(2)
B7 C2 B11 64.7(2)
C1 C2 B6 61.1(2)
B7 C2 B6 62.6(2)
B11 C2 B6 115.8(2)
C1 C2 B3 60.8(2)
B7 C2 B3 116.2(2)
B11 C2 B3 62.5(2)
B6 C2 B3 114.2(2)
C1 C2 H2 122.0
B7 C2 H2 117.2
B11 C2 H2 117.6
B6 C2 H2 117.6
B3 C2 H2 117.6
C2 B7 B6 59.7(2)
C2 B7 B8 104.8(2)
B6 B7 B8 58.98(19)
C2 B7 B12 103.3(2)
B6 B7 B12 107.1(2)
B8 B7 B12 60.77(17)
C2 B7 B11 58.00(19)
B6 B7 B11 107.9(3)
B8 B7 B11 108.2(2)
B12 B7 B11 59.05(18)
C2 B7 H7 125.0
B6 B7 H7 121.6
B8 B7 H7 122.1
B12 B7 H7 123.1
B11 B7 H7 121.8
C1 B4 B10 103.9(2)
C1 B4 B9 103.6(3)
B10 B4 B9 60.48(18)
C1 B4 B3 58.5(2)
B10 B4 B3 59.1(2)
B9 B4 B3 107.2(3)
C1 B4 B5 58.3(2)
B10 B4 B5 108.1(3)
B9 B4 B5 59.62(19)
B3 B4 B5 107.5(3)
C1 B4 H4 125.4
B10 B4 H4 122.4
B9 B4 H4 122.8
B3 B4 H4 122.1
B5 B4 H4 121.6
C2 C1 B4 111.8(2)
C2 C1 B3 61.5(2)
B4 C1 B3 63.3(2)
C2 C1 B5 110.8(2)
B4 C1 B5 63.9(2)
B3 C1 B5 116.0(2)
C2 C1 B6 61.3(2)
B4 C1 B6 115.4(2)
B3 C1 B6 115.1(3)
B5 C1 B6 62.0(2)
C2 C1 H1 121.3
B4 C1 H1 117.4
B3 C1 H1 116.7
B5 C1 H1 118.2
B6 C1 H1 117.6
C2 B11 B3 59.4(2)
C2 B11 B10 104.6(2)
B3 B11 B10 59.4(2)
C2 B11 B12 103.4(2)
B3 B11 B12 107.6(2)
B10 B11 B12 60.61(19)
C2 B11 B7 57.26(19)
B3 B11 B7 107.5(2)
B10 B11 B7 108.4(2)
B12 B11 B7 59.93(19)
C2 B11 H11 125.4
B3 B11 H11 121.6
B10 B11 H11 122.0
B12 B11 H11 122.7
B7 B11 H11 121.9
B3 B10 B4 60.9(2)
B3 B10 B11 60.2(2)
B4 B10 B11 108.9(2)
B3 B10 B9 108.1(2)
B4 B10 B9 59.87(18)
B11 B10 B9 107.3(3)
B3 B10 B12 107.5(3)
B4 B10 B12 107.2(2)
B11 B10 B12 59.72(19)
B9 B10 B12 58.86(17)
B3 B10 H10 121.3
B4 B10 H10 121.2
B11 B10 H10 121.5
B9 B10 H10 122.4
B12 B10 H10 122.7
C1 B5 B8 104.4(2)
C1 B5 B6 59.2(2)
B8 B5 B6 59.30(19)
C1 B5 B9 103.1(2)
B8 B5 B9 61.25(18)
B6 B5 B9 107.8(2)
C1 B5 B4 57.9(2)
B8 B5 B4 108.9(2)
B6 B5 B4 108.1(3)
B9 B5 B4 59.40(18)
C1 B5 H5 125.6
B8 B5 H5 121.8
B6 B5 H5 121.5
B9 B5 H5 122.7
B4 B5 H5 121.5
C1 B6 C2 57.6(2)
C1 B6 B8 104.9(2)
C2 B6 B8 104.7(2)
C1 B6 B5 58.9(2)
C2 B6 B5 105.3(3)
B8 B6 B5 60.24(19)
C1 B6 B7 104.6(3)
C2 B6 B7 57.77(19)
B8 B6 B7 60.65(19)
B5 B6 B7 108.8(2)
C1 B6 H6 124.5
C2 B6 H6 124.7
B8 B6 H6 122.7
B5 B6 H6 121.5
B7 B6 H6 122.1
C1 B3 C2 57.7(2)
C1 B3 B10 104.2(2)
C2 B3 B10 104.4(3)
C1 B3 B11 104.8(3)
C2 B3 B11 58.2(2)
B10 B3 B11 60.4(2)
C1 B3 B4 58.1(2)
C2 B3 B4 104.7(3)
B10 B3 B4 59.9(2)
B11 B3 B4 108.2(2)
C1 B3 H3 124.7
C2 B3 H3 124.6
B10 B3 H3 123.1
B11 B3 H3 122.0
B4 B3 H3 122.2

loop_
_geom_bond_atom_site_label_1
_geom_bond_atom_site_label_2
_geom_bond_distance
S2 C4 1.770(3)
S2 B12 1.847(3)
S1 C3 1.745(3)
S1 B9 1.857(3)
O1 C5 1.332(3)
O1 C6 1.442(3)
B9 B12 1.752(4)
B9 B4 1.770(5)
B9 B5 1.774(4)
B9 B10 1.781(4)
B9 B8 1.797(5)
B12 B11 1.770(4)
B12 B7 1.786(5)
B12 B10 1.786(5)
B12 B8 1.797(4)
O2 C5 1.199(3)
C3 C4 1.341(4)
C3 H3A 1.012(17)
C5 C4 1.489(4)
C6 H6A 0.9600
C6 H6B 0.9600
C6 H6C 0.9600
B8 B6 1.737(5)
B8 B5 1.753(5)
B8 B7 1.766(5)
B8 H8 1.1000
C2 C1 1.648(4)
C2 B7 1.679(4)
C2 B11 1.693(4)
C2 B6 1.713(5)
C2 B3 1.715(5)
C2 H2 1.1000
B7 B6 1.761(5)
B7 B11 1.805(5)
B7 H7 1.1000
B4 C1 1.696(5)
B4 B10 1.766(5)
B4 B3 1.784(5)
B4 B5 1.798(6)
B4 H4 1.1000
C1 B3 1.703(5)
C1 B5 1.704(5)
C1 B6 1.709(6)
C1 H1 1.1000
B11 B3 1.767(5)
B11 B10 1.769(5)
B11 H11 1.1000
B10 B3 1.752(5)
B10 H10 1.1000
B5 B6 1.757(5)
B5 H5 1.1000
B6 H6 1.1000
B3 H3 1.1000
